data_1566069
loop_
_publ_author_name
'S\/lawi\'nska, Adrianna'
'Serda, Pawe\/l'
'Oszajca, Marcin'
'Pamin, Katarzyna'
'Po\/ltowicz, Jan'
'\/Lasocha, Wies\/law'

_publ_section_title
;
 Synthesis, crystal structure and selected properties of two new
 peroxidomolybdates
;
_journal_name_full Polyhedron
_journal_page_first 114530
_journal_paper_doi 10.1016/j.poly.2020.114530
_journal_volume 183
_journal_year 2020
_chemical_absolute_configuration .
_chemical_formula_moiety 'K, C6 H4 Mo N O8, O '
_chemical_formula_sum 'C6 H4 K Mo N O9'
_chemical_formula_weight 369.1
_chemical_name_systematic
'Potassium [poly-bis(\h2-peroxido)oxido-\m-(1-oxo-\kO-pyridine-4-carboxylate-\kO)]molybdate(VI) hydrate'
_chemical_properties_physical Heat-sensitive
_space_group_IT_number 14
_space_group_name_Hall '-P 2yn'
_space_group_name_H-M_alt 'P 1 21/n 1'
_symmetry_cell_setting monoclinic
_symmetry_Int_Tables_number 14
_symmetry_space_group_name_Hall '-P 2yn'
_symmetry_space_group_name_H-M 'P 1 21/n 1'
_cell_angle_alpha 90
_cell_angle_beta 111.311(3)
_cell_angle_gamma 90
_cell_formula_units_Z 4
_cell_length_a 9.2477(3)
_cell_length_b 19.5475(5)
_cell_length_c 6.9631(2)
_cell_measurement_temperature 293
_cell_volume 1172.65(6)
_diffrn_ambient_temperature 293
_diffrn_measurement_device 'powder diffractometer'
_diffrn_measurement_device_type ' PANalytical X'Pert PRO MPD'
_diffrn_radiation_probe x-ray
_diffrn_radiation_type 'Cu K\a'
_diffrn_radiation_wavelength 1.54187
_diffrn_source_type X-ray
_exptl_absorpt_coefficient_mu 12.775
_exptl_crystal_density_diffrn 2.0909
_exptl_crystal_description 'very fine powder'
_exptl_crystal_F_000 720
_pd_char_colour yellow
_pd_instr_location
; 
Faculty of Chemistry, Jagiellonian University, Krakow
;
_pd_meas_2theta_range_inc 0.013
_pd_meas_2theta_range_max 74.992
_pd_meas_2theta_range_min 3.014
_pd_meas_number_of_points 5483
_pd_proc_2theta_range_inc 0.013
_pd_proc_2theta_range_max 74.992
_pd_proc_2theta_range_min 3.014
_pd_proc_ls_background_function '15 Legendre polynoms'
_pd_proc_ls_pref_orient_corr none
_pd_proc_ls_profile_function Pseudo-Voigt
_pd_proc_ls_prof_R_factor 0.0457
_pd_proc_ls_prof_wR_expected 0.0159
_pd_proc_ls_prof_wR_factor 0.0572
_refine_diff_density_max 0.79
_refine_diff_density_min -0.77
_refine_ls_goodness_of_fit_all 3.59
_refine_ls_hydrogen_treatment constr
_refine_ls_number_constraints 0
_refine_ls_number_parameters 78
_refine_ls_number_restraints 38
_refine_ls_R_factor_all 0.0659
_refine_ls_R_factor_gt 0.0644
_refine_ls_shift/su_max 0.0452
_refine_ls_shift/su_mean 0.0032
_refine_ls_weighting_scheme sigma
_refine_ls_wR_factor_all 0.0784
_refine_ls_wR_factor_gt 0.0782
_cod_data_source_file Poly-2020-183-114530.cif
_cod_data_source_block 1
_cod_depositor_comments
;
The following automatic conversions were performed:

data item '_diffrn_radiation_probe' value 'X-ray' was changed to
'x-ray' in accordance with the built-in table derived from the CIF
Core dictionary named 'cif_core.dic' version 2.4.5 last updated on
2014-11-21.

Automatic conversion script
Id: cif_fix_values 8738 2021-04-28 16:35:53Z antanas 
;
_cod_original_cell_volume 1172.65(7)
_cod_original_formula_sum 'C6 H4 K1 Mo1 N1 O9'
_cod_database_code 1566069

loop_
_space_group_symop_id
_space_group_symop_operation_xyz
1 x,y,z
2 -x+1/2,y+1/2,-z+1/2
3 -x,-y,-z
4 x+1/2,-y+1/2,z+1/2

loop_
_atom_site_label
_atom_site_type_symbol
_atom_site_fract_x
_atom_site_fract_y
_atom_site_fract_z
_atom_site_adp_type
_atom_site_U_iso_or_equiv
_atom_site_site_symmetry_multiplicity
_atom_site_occupancy
_atom_site_calc_flag
_atom_site_refinement_flags
_atom_site_disorder_assembly
_atom_site_disorder_group
Mo1 Mo 0.3573(4) 0.07644(17) 0.2396(5) Uiso 0.0551(18) 4 1 d . . .
O2 O 0.4045(11) 0.0503(6) 0.4768(13) Uiso 0.075(5) 4 1 d . . .
O3 O 0.4829(16) 0.1560(7) 0.2334(19) Uiso 0.075(5) 4 1 d . . .
O4 O 0.5536(15) 0.1003(7) 0.1883(19) Uiso 0.075(5) 4 1 d . . .
O5 O 0.3268(16) -0.0014(7) 0.062(2) Uiso 0.075(5) 4 1 d . . .
O6 O 0.1807(14) 0.0151(7) 0.050(2) Uiso 0.075(5) 4 1 d . . .
O7 O 0.1784(19) 0.1497(7) 0.179(2) Uiso 0.075(5) 4 1 d . . .
C8 C 0.0697(12) 0.1467(6) 0.2740(14) Uiso 0.011(4) 4 1 d . . .
O9 O 0.0353(18) 0.0836(7) 0.347(2) Uiso 0.011(4) 4 1 d . . .
C10 C -0.0115(11) 0.2110(5) 0.2993(10) Uiso 0.011(4) 4 1 d . . .
C11 C 0.0484(14) 0.2732(7) 0.2826(19) Uiso 0.011(4) 4 1 d . . .
C12 C -0.0263(16) 0.3309(6) 0.3054(18) Uiso 0.011(4) 4 1 d . . .
N13 N -0.1589(12) 0.3259(5) 0.3449(12) Uiso 0.011(4) 4 1 d . . .
C14 C -0.2160(14) 0.2650(7) 0.3605(19) Uiso 0.011(4) 4 1 d . . .
C15 C -0.1416(15) 0.2068(6) 0.3387(18) Uiso 0.011(4) 4 1 d . . .
O16 O -0.2369(16) 0.3862(7) 0.3699(16) Uiso 0.011(4) 4 1 d . . .
K K 0.8100(9) 0.0024(5) 0.3475(13) Uiso 0.057(4) 4 1 d . . .
O20 O -0.584(2) 0.3981(8) 0.236(3) Uiso 0.011(4) 4 1 d . . .
H1c12 H 0.015047 0.375074 0.293632 Uiso 0.0126 4 1 d . . .
H1c14 H -0.310466 0.261631 0.387434 Uiso 0.0126 4 1 d . . .
H1c11 H 0.142565 0.27643 0.254829 Uiso 0.0126 4 1 d . . .
H1c15 H -0.183254 0.162861 0.351773 Uiso 0.0126 4 1 d . . .

loop_
_atom_type_symbol
_atom_type_scat_dispersion_real
_atom_type_scat_dispersion_imag
_atom_type_scat_source
C 0.0180 0.0090 'International Tables Vol C tables 4.2.6.8 and 6.1.1.1'
H 0.0000 0.0000 'International Tables Vol C tables 4.2.6.8 and 6.1.1.1'
K 0.3870 1.0660 'International Tables Vol C tables 4.2.6.8 and 6.1.1.1'
Mo -0.0480 2.7340 'International Tables Vol C tables 4.2.6.8 and 6.1.1.1'
N 0.0311 0.0180 'International Tables Vol C tables 4.2.6.8 and 6.1.1.1'
O 0.0490 0.0320 'International Tables Vol C tables 4.2.6.8 and 6.1.1.1'

loop_
_geom_angle_atom_site_label_1
_geom_angle_atom_site_label_2
_geom_angle_atom_site_label_3
_geom_angle_site_symmetry_1
_geom_angle_site_symmetry_2
_geom_angle_site_symmetry_3
_geom_angle
O2 Mo1 O3 . . . 109.3(5)
O2 Mo1 O4 . . . 108.9(5)
O2 Mo1 O5 . . . 109.2(6)
O2 Mo1 O6 . . . 108.9(6)
O2 Mo1 O7 . . . 108.5(6)
O2 Mo1 K . . . 80.2(4)
O2 Mo1 K . . 3_655 139.1(4)
O2 Mo1 K . . 3_656 35.8(4)
O3 Mo1 O4 . . . 40.0(6)
O3 Mo1 O5 . . . 124.5(7)
O3 Mo1 O6 . . . 141.8(6)
O3 Mo1 O7 . . . 83.4(6)
O3 Mo1 K . . . 73.6(4)
O3 Mo1 K . . 3_655 106.8(4)
O3 Mo1 K . . 3_656 134.9(5)
O4 Mo1 O5 . . . 89.9(6)
O4 Mo1 O6 . . . 124.7(6)
O4 Mo1 O7 . . . 119.7(6)
O4 Mo1 K . . . 38.6(4)
O4 Mo1 K . . 3_655 87.0(4)
O4 Mo1 K . . 3_656 144.4(4)
O5 Mo1 O6 . . . 39.7(6)
O5 Mo1 O7 . . . 119.2(5)
O5 Mo1 K . . . 75.3(4)
O5 Mo1 K . . 3_655 31.3(4)
O5 Mo1 K . . 3_656 98.8(5)
O6 Mo1 O7 . . . 83.5(6)
O6 Mo1 K . . . 114.5(4)
O6 Mo1 K . . 3_655 39.0(5)
O6 Mo1 K . . 3_656 79.4(5)
O7 Mo1 K . . . 157.0(5)
O7 Mo1 K . . 3_655 94.1(4)
O7 Mo1 K . . 3_656 85.7(5)
K Mo1 K . . 3_655 92.23(19)
K Mo1 K . . 3_656 110.73(19)
K Mo1 K 3_655 . 3_656 117.6(2)
Mo1 O2 K . . 3_656 124.9(5)
Mo1 O3 O4 . . . 73.0(8)
Mo1 O4 O3 . . . 67.0(9)
Mo1 O4 K . . . 115.9(6)
O3 O4 K . . . 145.4(8)
Mo1 O5 O6 . . . 76.1(9)
Mo1 O5 K . . 3_655 126.7(7)
O6 O5 K . . 3_655 82.1(8)
Mo1 O6 O5 . . . 64.2(7)
Mo1 O6 K . . 3_655 113.5(7)
O5 O6 K . . 3_655 69.4(9)
Mo1 O7 C8 . . . 121.7(10)
O7 C8 O9 . . . 120.2(12)
O7 C8 C10 . . . 119.8(11)
O9 C8 C10 . . . 120.0(12)
C8 O9 K . . 1_455 144.3(10)
C8 O9 K . . 3_656 135.0(9)
K O9 K 1_455 . 3_656 79.2(5)
C8 C10 C11 . . . 120.0(11)
C8 C10 C15 . . . 120.0(10)
C11 C10 C15 . . . 120.0(11)
C10 C11 C12 . . . 119.4(13)
C10 C11 H1c11 . . . 120.29
C12 C11 H1c11 . . . 120.29
C11 C12 N13 . . . 119.9(12)
C11 C12 H1c12 . . . 120.04
N13 C12 H1c12 . . . 120.04
C12 N13 C14 . . . 120.0(11)
C12 N13 O16 . . . 120.0(10)
C14 N13 O16 . . . 120.0(12)
N13 C14 C15 . . . 120.5(13)
N13 C14 H1c14 . . . 119.75
C15 C14 H1c14 . . . 119.75
C10 C15 C14 . . . 120.2(12)
C10 C15 H1c15 . . . 119.91
C14 C15 H1c15 . . . 119.91
N13 O16 K . . 2_555 131.9(9)
Mo1 K Mo1 . . 3_655 87.77(15)
Mo1 K Mo1 . . 3_656 69.27(17)
Mo1 K O2 . . 3_656 53.6(2)
Mo1 K O4 . . . 25.5(3)
Mo1 K O5 . . 3_655 76.0(4)
Mo1 K O6 . . 3_655 104.4(3)
Mo1 K O9 . . 1_655 121.9(4)
Mo1 K O9 . . 3_656 124.3(5)
Mo1 K O16 . . 2_545 99.2(4)
Mo1 K K . . 3_756 148.9(3)
Mo1 K O20 . . 4_655 85.4(4)
Mo1 K H1c15 . . 1_655 71
Mo1 K Mo1 3_655 . 3_656 117.6(2)
Mo1 K O2 3_655 . 3_656 102.7(3)
Mo1 K O4 3_655 . . 84.7(3)
Mo1 K O5 3_655 . 3_655 22.0(3)
Mo1 K O6 3_655 . 3_655 27.5(3)
Mo1 K O9 3_655 . 1_655 103.7(5)
Mo1 K O9 3_655 . 3_656 117.0(4)
Mo1 K O16 3_655 . 2_545 36.2(3)
Mo1 K K 3_655 . 3_756 123.0(3)
Mo1 K O20 3_655 . 4_655 164.4(4)
Mo1 K H1c15 3_655 . 1_655 112.54
Mo1 K O2 3_656 . 3_656 19.36(17)
Mo1 K O4 3_656 . . 92.9(4)
Mo1 K O5 3_656 . 3_655 127.1(4)
Mo1 K O6 3_656 . 3_655 144.0(4)
Mo1 K O9 3_656 . 1_655 138.1(4)
Mo1 K O9 3_656 . 3_656 55.0(4)
Mo1 K O16 3_656 . 2_545 89.7(4)
Mo1 K K 3_656 . 3_756 97.0(3)
Mo1 K O20 3_656 . 4_655 72.9(4)
Mo1 K H1c15 3_656 . 1_655 112.74
O2 K O4 3_656 . . 78.8(4)
O2 K O5 3_656 . 3_655 108.6(5)
O2 K O6 3_656 . 3_655 130.2(4)
O2 K O9 3_656 . 1_655 152.9(6)
O2 K O9 3_656 . 3_656 71.9(5)
O2 K O16 3_656 . 2_545 82.2(5)
O2 K K 3_656 . 3_756 116.3(4)
O2 K O20 3_656 . 4_655 84.4(5)
O2 K H1c15 3_656 . 1_655 111.63
O4 K O5 . . 3_655 66.2(4)
O4 K O6 . . 3_655 91.0(4)
O4 K O9 . . 1_655 97.9(5)
O4 K O9 . . 3_656 146.4(6)
O4 K O16 . . 2_545 109.7(4)
O4 K K . . 3_756 140.2(4)
O4 K O20 . . 4_655 83.1(5)
O4 K H1c15 . . 1_655 50.35
O5 K O6 3_655 . 3_655 28.6(4)
O5 K O9 3_655 . 1_655 94.1(6)
O5 K O9 3_655 . 3_656 138.9(6)
O5 K O16 3_655 . 2_545 57.7(4)
O5 K K 3_655 . 3_756 130.7(5)
O5 K O20 3_655 . 4_655 142.5(6)
O5 K H1c15 3_655 . 1_655 90.99
O6 K O9 3_655 . 1_655 76.3(5)
O6 K O9 3_655 . 3_656 120.4(6)
O6 K O16 3_655 . 2_545 55.5(5)
O6 K K 3_655 . 3_756 102.6(4)
O6 K O20 3_655 . 4_655 143.0(6)
O6 K H1c15 3_655 . 1_655 97.07
O9 K O9 1_655 . 3_656 100.8(5)
O9 K O16 1_655 . 2_545 123.4(6)
O9 K K 1_655 . 3_756 51.2(4)
O9 K O20 1_655 . 4_655 68.5(6)
O9 K H1c15 1_655 . 1_655 51.79
O9 K O16 3_656 . 2_545 82.5(5)
O9 K K 3_656 . 3_756 49.6(4)
O9 K O20 3_656 . 4_655 78.3(5)
O9 K H1c15 3_656 . 1_655 128.03
O16 K K 2_545 . 3_756 108.9(4)
O16 K O20 2_545 . 4_655 159.3(6)
O16 K H1c15 2_545 . 1_655 148.64
K K O20 3_756 . 4_655 63.6(4)
K K H1c15 3_756 . 1_655 90.53
O20 K H1c15 4_655 . 1_655 51.87
C15 H1c15 K . . 1_455 154.39

loop_
_geom_bond_atom_site_label_1
_geom_bond_atom_site_label_2
_geom_bond_site_symmetry_1
_geom_bond_site_symmetry_2
_geom_bond_distance
Mo1 O2 . . 1.629(9)
Mo1 O3 . . 1.951(15)
Mo1 O4 . . 2.027(15)
Mo1 O5 . . 1.918(14)
Mo1 O6 . . 2.069(13)
Mo1 O7 . . 2.111(16)
Mo1 K . . 4.231(9)
Mo1 K . 3_655 4.109(9)
Mo1 K . 3_656 4.033(11)
O2 K . 3_656 2.874(15)
O3 O4 . . 1.36(2)
O4 K . . 2.933(15)
O5 O6 . . 1.36(2)
O5 K . 3_655 2.664(16)
O6 K . 3_655 2.819(18)
O7 C8 . . 1.39(2)
C8 O9 . . 1.412(19)
C8 C10 . . 1.507(15)
O9 K . 1_455 2.621(19)
O9 K . 3_656 2.682(16)
C10 C11 . . 1.359(18)
C10 C15 . . 1.330(19)
C11 C12 . . 1.362(19)
C11 H1c11 . . 0.9599
C12 N13 . . 1.35(2)
C12 H1c12 . . 0.9599
N13 C14 . . 1.322(17)
N13 O16 . . 1.426(18)
C14 C15 . . 1.366(19)
C14 H1c14 . . 0.9599
C15 H1c15 . . 0.9599
O16 K . 2_555 2.676(16)
K K . 3_756 3.382(10)
K O20 . 4_655 3.18(2)
K H1c15 . 1_655 3.1374

loop_
_restr_angle_atom_site_label_1
_restr_angle_site_symmetry_1
_restr_angle_atom_site_label_2
_restr_angle_site_symmetry_2
_restr_angle_atom_site_label_3
_restr_angle_site_symmetry_3
_restr_angle_target
_restr_angle_target_weight_param
C10 . C11 . C12 . 120 0.1
C11 . C12 . N13 . 120 0.1
C12 . N13 . C14 . 120 0.1
N13 . C14 . C15 . 120 0.1
C14 . C15 . C10 . 120 0.1
O7 . C8 . O9 . 120 0.1
C10 . C8 . O9 . 120 0.1
C10 . C8 . O7 . 120 0.1
C8 . C10 . C11 . 120 0.01
C8 . C10 . C15 . 120 0.01
O16 . N13 . C14 . 120 0.01
O16 . N13 . C12 . 120 0.01
O2 . Mo1 . O3 . 110 0.05
O2 . Mo1 . O4 . 110 0.05
O2 . Mo1 . O5 . 110 0.05
O2 . Mo1 . O6 . 110 0.05
O2 . Mo1 . O7 . 110 0.05
O4 . Mo1 . O5 . 90 0.01
O7 . Mo1 . O3 . 85 0.05
O7 . Mo1 . O6 . 85 0.05

loop_
_restr_distance_atom_site_label_1
_restr_distance_site_symmetry_1
_restr_distance_atom_site_label_2
_restr_distance_site_symmetry_2
_restr_distance_target
_restr_distance_target_weight_param
O6 . O5 . 1.44 0.002
O3 . O4 . 1.44 0.002
C10 . C11 . 1.39 0.005
C11 . C12 . 1.39 0.005
C10 . C15 . 1.39 0.005
C15 . C14 . 1.39 0.005
C10 . C8 . 1.5 0.005
C12 . N13 . 1.38 0.005
N13 . C14 . 1.38 0.005
C8 . O7 . 1.3 0.005
C8 . O9 . 1.3 0.005
N13 . O16 . 1.4 0.005
Mo1 . O6 . 1.9 0.005
Mo1 . O5 . 1.9 0.005
Mo1 . O3 . 1.9 0.005
Mo1 . O4 . 1.9 0.005
Mo1 . O7 . 2.05 0.05
Mo1 . O2 . 1.65 0.002
